data_4031129
loop_
_publ_author_name
'Golovanov, Ivan S.'
'Sukhorukov, Alexey Yu'
'Nelyubina, Yulia V.'
'Khomutova, Yulia A.'
'Ioffe, Sema L.'
'Tartakovsky, Vladimir A.'

_publ_section_title
;
 Synthesis of B,O,N-Doped Adamantanes and Diamantanes by Condensation of
 Oximes with Boronic Acids.
;
_journal_issue 13
_journal_name_full 'The Journal of organic chemistry'
_journal_page_first 6728
_journal_page_last 6736
_journal_paper_doi 10.1021/acs.joc.5b00892
_journal_volume 80
_journal_year 2015
_chemical_formula_moiety 'C9 H17 B N4 O4, H2 O'
_chemical_formula_sum 'C9 H19 B N4 O5'
_chemical_formula_weight 274.09
_chemical_name_systematic
; 
 ? 
;
_space_group_IT_number 9
_symmetry_cell_setting monoclinic
_symmetry_space_group_name_Hall 'C -2yc'
_symmetry_space_group_name_H-M 'C 1 c 1'
_atom_sites_solution_hydrogens mixed
_atom_sites_solution_primary direct
_atom_sites_solution_secondary difmap
_audit_creation_method SHELXL-97
_cell_angle_alpha 90.00
_cell_angle_beta 96.435(3)
_cell_angle_gamma 90.00
_cell_formula_units_Z 4
_cell_length_a 8.5697(17)
_cell_length_b 14.922(3)
_cell_length_c 9.629(3)
_cell_measurement_reflns_used 1814
_cell_measurement_temperature 100(2)
_cell_measurement_theta_max 30
_cell_measurement_theta_min 3
_cell_volume 1223.6(5)
_computing_cell_refinement 'APEX2 (Bruker, 2005)'
_computing_data_collection 'APEX2 (Bruker, 2005)'
_computing_data_reduction 'APEX2 (Bruker, 2005)'
_computing_molecular_graphics 'SHELXTL ver. 5.1 (Sheldrick, 1998b)'
_computing_publication_material 'SHELXTL ver. 5.1 (Sheldrick, 1998b)'
_computing_structure_refinement 'SHELXTL ver. 5.1 (Sheldrick, 1998b)'
_computing_structure_solution 'SHELXTL ver. 5.1 (Sheldrick, 1998b)'
_diffrn_ambient_temperature 100(2)
_diffrn_measured_fraction_theta_full 0.997
_diffrn_measured_fraction_theta_max 0.997
_diffrn_measurement_device_type 'Bruker SMART APEX2 DUO CCD area detector'
_diffrn_measurement_method 'phi and omega scans'
_diffrn_radiation_monochromator graphite
_diffrn_radiation_source 'fine-focus sealed tube'
_diffrn_radiation_type MoK\a
_diffrn_radiation_wavelength 0.71073
_diffrn_reflns_av_R_equivalents 0.0299
_diffrn_reflns_av_sigmaI/netI 0.0275
_diffrn_reflns_limit_h_max 11
_diffrn_reflns_limit_h_min -11
_diffrn_reflns_limit_k_max 20
_diffrn_reflns_limit_k_min -20
_diffrn_reflns_limit_l_max 13
_diffrn_reflns_limit_l_min -13
_diffrn_reflns_number 11161
_diffrn_reflns_theta_full 28.99
_diffrn_reflns_theta_max 28.99
_diffrn_reflns_theta_min 2.73
_exptl_absorpt_coefficient_mu 0.119
_exptl_absorpt_correction_T_max 0.981
_exptl_absorpt_correction_T_min 0.967
_exptl_absorpt_correction_type multi-scan
_exptl_absorpt_process_details 'APEX2 (Bruker, 2005)'
_exptl_crystal_colour colorless
_exptl_crystal_density_diffrn 1.488
_exptl_crystal_density_method 'not measured'
_exptl_crystal_description plate
_exptl_crystal_F_000 584
_exptl_crystal_size_max 0.35
_exptl_crystal_size_mid 0.35
_exptl_crystal_size_min 0.05
_refine_diff_density_max 0.378
_refine_diff_density_min -0.257
_refine_diff_density_rms 0.073
_refine_ls_extinction_method none
_refine_ls_goodness_of_fit_ref 1.009
_refine_ls_hydrogen_treatment constr
_refine_ls_matrix_type full
_refine_ls_number_parameters 175
_refine_ls_number_reflns 3159
_refine_ls_number_restraints 2
_refine_ls_restrained_S_all 1.009
_refine_ls_R_factor_all 0.0438
_refine_ls_R_factor_gt 0.0428
_refine_ls_shift/su_max 0.000
_refine_ls_shift/su_mean 0.000
_refine_ls_structure_factor_coef Fsqd
_refine_ls_weighting_details 'calc w=1/[\s^2^(Fo^2^)+(0.0932P)^2^+1.8487P] where P=(Fo^2^+2Fc^2^)/3'
_refine_ls_weighting_scheme calc
_refine_ls_wR_factor_gt 0.1409
_refine_ls_wR_factor_ref 0.1426
_reflns_number_gt 3067
_reflns_number_total 3159
_reflns_threshold_expression I>2/s(I)
_cod_data_source_file jo5b00892_si_004.cif
_cod_data_source_block 3n
_cod_depositor_comments
;
The following automatic conversions were performed:

'_symmetry_cell_setting' value 'Monoclinic' changed to 'monoclinic'
according to
/usr/data/users/saulius/crontab/automatic-downloads/rss-feeds/ACS/lib/dictionaries/cif_core.dic
dictionary named 'cif_core.dic' version 2.4.2 from 2011-04-26.

Automatic conversion script
Id: cif_fix_values 3271 2015-04-21 07:52:19Z andrius 

 Adding full bibliography for 4031129--4031131.cif.
;
_cod_original_sg_symbol_H-M 'C c'
_cod_database_code 4031129

loop_
_symmetry_equiv_pos_as_xyz
'x, y, z'
'x, -y, z+1/2'
'x+1/2, y+1/2, z'
'x+1/2, -y+1/2, z+1/2'

loop_
_atom_site_label
_atom_site_type_symbol
_atom_site_fract_x
_atom_site_fract_y
_atom_site_fract_z
_atom_site_U_iso_or_equiv
_atom_site_adp_type
_atom_site_occupancy
_atom_site_symmetry_multiplicity
_atom_site_calc_flag
_atom_site_refinement_flags
B1 B 0.7380(3) 0.12414(14) 0.6540(2) 0.0125(4) Uani 1 1 d .
O1 O 0.88153(16) 0.17453(9) 0.70927(14) 0.0127(3) Uani 1 1 d .
O2 O 0.72275(16) 0.04149(9) 0.73956(14) 0.0126(3) Uani 1 1 d .
O3 O 0.59762(17) 0.18254(10) 0.66123(14) 0.0128(3) Uani 1 1 d .
O4 O 0.7526(2) 0.10336(10) 0.51266(15) 0.0181(3) Uani 1 1 d .
H4O H 0.7409 0.0554 0.4918 0.022 Uiso 1 1 d R
N1 N 0.8734(2) 0.19969(11) 0.85344(17) 0.0109(3) Uani 1 1 d .
N2 N 0.71112(19) 0.06612(11) 0.88416(17) 0.0112(3) Uani 1 1 d .
N3 N 0.58479(19) 0.20926(11) 0.80501(17) 0.0117(3) Uani 1 1 d .
N4 N 0.7049(2) 0.20179(11) 1.09431(17) 0.0130(3) Uani 1 1 d .
H4N H 0.7116 0.2181 1.1707 0.016 Uiso 1 1 d R
C1 C 0.7197(2) 0.28400(13) 1.0091(2) 0.0131(4) Uani 1 1 d .
H1A H 0.8149 0.3178 1.0461 0.016 Uiso 1 1 calc R
H1B H 0.6273 0.3231 1.0145 0.016 Uiso 1 1 calc R
C2 C 0.8463(2) 0.14380(13) 1.0875(2) 0.0140(4) Uani 1 1 d .
H2A H 0.8383 0.0897 1.1458 0.017 Uiso 1 1 calc R
H2B H 0.9422 0.1770 1.1240 0.017 Uiso 1 1 calc R
C3 C 0.5604(2) 0.15201(13) 1.0381(2) 0.0150(4) Uani 1 1 d .
H3A H 0.4670 0.1902 1.0440 0.018 Uiso 1 1 calc R
H3B H 0.5492 0.0976 1.0949 0.018 Uiso 1 1 calc R
C4 C 0.7308(2) 0.25743(13) 0.85699(19) 0.0108(3) Uani 1 1 d .
C5 C 0.8567(2) 0.11628(12) 0.93552(19) 0.0114(3) Uani 1 1 d .
C6 C 0.5704(2) 0.12551(12) 0.8862(2) 0.0118(3) Uani 1 1 d .
C7 C 0.7485(2) 0.34197(13) 0.7720(2) 0.0147(4) Uani 1 1 d .
H7A H 0.7414 0.3266 0.6725 0.022 Uiso 1 1 calc R
H7B H 0.8508 0.3695 0.8011 0.022 Uiso 1 1 calc R
H7C H 0.6648 0.3843 0.7876 0.022 Uiso 1 1 calc R
C8 C 1.0018(2) 0.05696(14) 0.9302(2) 0.0156(4) Uani 1 1 d .
H8A H 1.0117 0.0406 0.8331 0.023 Uiso 1 1 calc R
H8B H 0.9909 0.0025 0.9853 0.023 Uiso 1 1 calc R
H8C H 1.0957 0.0898 0.9690 0.023 Uiso 1 1 calc R
C9 C 0.4228(2) 0.07412(14) 0.8317(2) 0.0159(4) Uani 1 1 d .
H9A H 0.4333 0.0516 0.7376 0.024 Uiso 1 1 calc R
H9B H 0.3317 0.1141 0.8282 0.024 Uiso 1 1 calc R
H9C H 0.4083 0.0236 0.8940 0.024 Uiso 1 1 calc R
O1W O 0.68040(18) 0.24216(9) 1.35238(16) 0.0148(3) Uani 1 1 d .
H1WA H 0.7026 0.1910 1.4114 0.018 Uiso 1 1 d R
H1WB H 0.5859 0.2490 1.3591 0.018 Uiso 1 1 d R

loop_
_atom_site_aniso_label
_atom_site_aniso_U_11
_atom_site_aniso_U_22
_atom_site_aniso_U_33
_atom_site_aniso_U_23
_atom_site_aniso_U_13
_atom_site_aniso_U_12
B1 0.0174(10) 0.0065(8) 0.0131(9) 0.0008(7) -0.0008(8) 0.0016(7)
O1 0.0163(7) 0.0103(6) 0.0119(6) -0.0013(5) 0.0037(5) -0.0004(5)
O2 0.0192(7) 0.0075(6) 0.0106(6) -0.0011(5) -0.0002(5) 0.0006(5)
O3 0.0152(7) 0.0109(6) 0.0114(6) -0.0013(5) -0.0025(5) 0.0006(5)
O4 0.0346(9) 0.0081(6) 0.0117(7) -0.0015(5) 0.0022(6) 0.0012(6)
N1 0.0141(7) 0.0074(7) 0.0113(7) 0.0005(6) 0.0015(6) 0.0008(6)
N2 0.0136(8) 0.0073(7) 0.0127(7) -0.0008(5) 0.0022(6) 0.0000(5)
N3 0.0140(7) 0.0083(6) 0.0123(7) -0.0011(6) -0.0002(6) -0.0019(6)
N4 0.0172(8) 0.0115(7) 0.0104(7) -0.0008(6) 0.0025(6) 0.0004(6)
C1 0.0179(9) 0.0081(8) 0.0134(8) -0.0013(6) 0.0013(7) -0.0012(7)
C2 0.0162(9) 0.0123(8) 0.0128(8) 0.0011(7) -0.0010(7) 0.0033(7)
C3 0.0164(9) 0.0135(9) 0.0159(9) -0.0007(7) 0.0051(7) -0.0013(7)
C4 0.0137(8) 0.0071(8) 0.0115(8) -0.0021(6) 0.0009(7) -0.0007(6)
C5 0.0141(8) 0.0075(7) 0.0124(8) 0.0012(6) 0.0003(7) 0.0003(6)
C6 0.0106(8) 0.0086(7) 0.0159(8) -0.0006(6) 0.0005(7) -0.0013(6)
C7 0.0170(9) 0.0094(8) 0.0174(9) 0.0021(7) 0.0010(7) 0.0002(7)
C8 0.0129(9) 0.0120(8) 0.0215(9) 0.0021(7) -0.0001(7) 0.0028(6)
C9 0.0111(8) 0.0123(8) 0.0236(9) -0.0016(7) -0.0010(7) -0.0037(7)
O1W 0.0137(6) 0.0163(6) 0.0146(6) 0.0026(5) 0.0025(5) 0.0032(5)

loop_
_atom_type_symbol
_atom_type_description
_atom_type_scat_dispersion_real
_atom_type_scat_dispersion_imag
_atom_type_scat_source
C C 0.0033 0.0016 'International Tables Vol C Tables 4.2.6.8 and 6.1.1.4'
H H 0.0000 0.0000 'International Tables Vol C Tables 4.2.6.8 and 6.1.1.4'
B B 0.0013 0.0007 'International Tables Vol C Tables 4.2.6.8 and 6.1.1.4'
N N 0.0061 0.0033 'International Tables Vol C Tables 4.2.6.8 and 6.1.1.4'
O O 0.0106 0.0060 'International Tables Vol C Tables 4.2.6.8 and 6.1.1.4'

loop_
_geom_angle_atom_site_label_1
_geom_angle_atom_site_label_2
_geom_angle_atom_site_label_3
_geom_angle
O4 B1 O1 107.20(17)
O4 B1 O3 109.34(17)
O1 B1 O3 109.05(15)
O4 B1 O2 111.80(16)
O1 B1 O2 109.82(16)
O3 B1 O2 109.56(16)
N1 O1 B1 110.31(14)
N2 O2 B1 109.77(14)
N3 O3 B1 110.54(14)
B1 O4 H4O 116.4
O1 N1 C5 108.06(13)
O1 N1 C4 107.34(14)
C5 N1 C4 109.94(15)
O2 N2 C5 107.45(14)
O2 N2 C6 107.68(14)
C5 N2 C6 110.08(14)
O3 N3 C4 107.65(14)
O3 N3 C6 106.83(13)
C4 N3 C6 110.31(15)
C1 N4 C3 109.19(15)
C1 N4 C2 109.45(15)
C3 N4 C2 109.82(15)
C1 N4 H4N 105.3
C3 N4 H4N 118.2
C2 N4 H4N 104.5
N4 C1 C4 109.40(14)
N4 C1 H1A 109.8
C4 C1 H1A 109.8
N4 C1 H1B 109.8
C4 C1 H1B 109.8
H1A C1 H1B 108.2
N4 C2 C5 109.34(15)
N4 C2 H2A 109.8
C5 C2 H2A 109.8
N4 C2 H2B 109.8
C5 C2 H2B 109.8
H2A C2 H2B 108.3
N4 C3 C6 110.06(15)
N4 C3 H3A 109.6
C6 C3 H3A 109.6
N4 C3 H3B 109.6
C6 C3 H3B 109.6
H3A C3 H3B 108.2
N3 C4 N1 111.93(14)
N3 C4 C7 110.64(16)
N1 C4 C7 109.49(15)
N3 C4 C1 107.98(15)
N1 C4 C1 107.99(15)
C7 C4 C1 108.72(15)
N1 C5 N2 111.72(15)
N1 C5 C2 107.59(14)
N2 C5 C2 108.38(15)
N1 C5 C8 109.77(16)
N2 C5 C8 110.56(15)
C2 C5 C8 108.72(15)
N3 C6 N2 112.07(15)
N3 C6 C9 110.90(16)
N2 C6 C9 109.66(15)
N3 C6 C3 107.65(14)
N2 C6 C3 107.30(15)
C9 C6 C3 109.13(16)
C4 C7 H7A 109.5
C4 C7 H7B 109.5
H7A C7 H7B 109.5
C4 C7 H7C 109.5
H7A C7 H7C 109.5
H7B C7 H7C 109.5
C5 C8 H8A 109.5
C5 C8 H8B 109.5
H8A C8 H8B 109.5
C5 C8 H8C 109.5
H8A C8 H8C 109.5
H8B C8 H8C 109.5
C6 C9 H9A 109.5
C6 C9 H9B 109.5
H9A C9 H9B 109.5
C6 C9 H9C 109.5
H9A C9 H9C 109.5
H9B C9 H9C 109.5
H1WA O1W H1WB 100.5

loop_
_geom_bond_atom_site_label_1
_geom_bond_atom_site_label_2
_geom_bond_distance
B1 O4 1.415(3)
B1 O1 1.488(3)
B1 O3 1.493(3)
B1 O2 1.497(2)
O1 N1 1.447(2)
O2 N2 1.454(2)
O3 N3 1.457(2)
O4 H4O 0.7475
N1 C5 1.490(2)
N1 C4 1.499(2)
N2 C5 1.491(2)
N2 C6 1.498(2)
N3 C4 1.481(2)
N3 C6 1.487(2)
N4 C1 1.489(2)
N4 C3 1.493(3)
N4 C2 1.496(3)
N4 H4N 0.7706
C1 C4 1.531(2)
C1 H1A 0.9900
C1 H1B 0.9900
C2 C5 1.532(3)
C2 H2A 0.9900
C2 H2B 0.9900
C3 C6 1.527(3)
C3 H3A 0.9900
C3 H3B 0.9900
C4 C7 1.521(3)
C5 C8 1.532(3)
C6 C9 1.521(3)
C7 H7A 0.9800
C7 H7B 0.9800
C7 H7C 0.9800
C8 H8A 0.9800
C8 H8B 0.9800
C8 H8C 0.9800
C9 H9A 0.9800
C9 H9B 0.9800
C9 H9C 0.9800
O1W H1WA 0.9579
O1W H1WB 0.8260

loop_
_geom_hbond_atom_site_label_D
_geom_hbond_atom_site_label_H
_geom_hbond_atom_site_label_A
_geom_hbond_site_symmetry_A
_geom_hbond_distance_DH
_geom_hbond_distance_HA
_geom_hbond_distance_DA
_geom_hbond_angle_DHA
O1W H1WA O4 1_556 0.96 1.66 2.615(2) 176
O1W H1WB O1 4_455 0.83 2.43 3.035(2) 131
O1W H1WB N1 4_455 0.83 1.97 2.771(2) 163
N4 H4N O1W 1_555 0.77 1.83 2.588(2) 166
O4 H4O N2 2_554 0.75 2.09 2.820(2) 166

loop_
_geom_torsion_atom_site_label_1
_geom_torsion_atom_site_label_2
_geom_torsion_atom_site_label_3
_geom_torsion_atom_site_label_4
_geom_torsion
O4 B1 O1 N1 178.89(14)
O3 B1 O1 N1 60.62(19)
O2 B1 O1 N1 -59.45(19)
O4 B1 O2 N2 178.91(16)
O1 B1 O2 N2 60.05(19)
O3 B1 O2 N2 -59.71(19)
O4 B1 O3 N3 -176.73(14)
O1 B1 O3 N3 -59.81(19)
O2 B1 O3 N3 60.42(19)
B1 O1 N1 C5 58.58(18)
B1 O1 N1 C4 -59.95(17)
B1 O2 N2 C5 -59.63(17)
B1 O2 N2 C6 58.93(18)
B1 O3 N3 C4 58.83(17)
B1 O3 N3 C6 -59.65(17)
C3 N4 C1 C4 -59.88(19)
C2 N4 C1 C4 60.4(2)
C1 N4 C2 C5 -60.9(2)
C3 N4 C2 C5 59.00(19)
C1 N4 C3 C6 59.93(19)
C2 N4 C3 C6 -60.08(19)
O3 N3 C4 N1 -60.09(18)
C6 N3 C4 N1 56.13(19)
O3 N3 C4 C7 62.33(18)
C6 N3 C4 C7 178.54(15)
O3 N3 C4 C1 -178.81(13)
C6 N3 C4 C1 -62.60(18)
O1 N1 C4 N3 60.82(18)
C5 N1 C4 N3 -56.5(2)
O1 N1 C4 C7 -62.25(18)
C5 N1 C4 C7 -179.55(15)
O1 N1 C4 C1 179.54(13)
C5 N1 C4 C1 62.23(18)
N4 C1 C4 N3 60.85(19)
N4 C1 C4 N1 -60.36(19)
N4 C1 C4 C7 -179.07(16)
O1 N1 C5 N2 -60.52(18)
C4 N1 C5 N2 56.33(19)
O1 N1 C5 C2 -179.37(14)
C4 N1 C5 C2 -62.51(19)
O1 N1 C5 C8 62.49(19)
C4 N1 C5 C8 179.35(14)
O2 N2 C5 N1 61.06(17)
C6 N2 C5 N1 -55.93(19)
O2 N2 C5 C2 179.43(13)
C6 N2 C5 C2 62.44(18)
O2 N2 C5 C8 -61.51(18)
C6 N2 C5 C8 -178.50(14)
N4 C2 C5 N1 61.19(19)
N4 C2 C5 N2 -59.77(19)
N4 C2 C5 C8 -179.98(15)
O3 N3 C6 N2 61.02(18)
C4 N3 C6 N2 -55.71(19)
O3 N3 C6 C9 -61.91(18)
C4 N3 C6 C9 -178.64(15)
O3 N3 C6 C3 178.77(14)
C4 N3 C6 C3 62.05(18)
O2 N2 C6 N3 -61.30(18)
C5 N2 C6 N3 55.55(19)
O2 N2 C6 C9 62.33(18)
C5 N2 C6 C9 179.18(15)
O2 N2 C6 C3 -179.26(13)
C5 N2 C6 C3 -62.41(18)
N4 C3 C6 N3 -60.11(19)
N4 C3 C6 N2 60.69(18)
N4 C3 C6 C9 179.44(15)
